data_4076724
loop_
_publ_author_name
'M\"uller, Christian'
'Lachicotte, Rene J.'
'Jones, William D.'

_publ_section_title
;
 Thermal and Photochemical Silicon&#x2212;Carbon Bond Activation in
 Donor-Stabilized Platinum(0)&#x2212;Alkyne Complexes
;
_journal_issue 6
_journal_name_full Organometallics
_journal_page_first 1190
_journal_paper_doi 10.1021/om010984g
_journal_volume 21
_journal_year 2002
_chemical_formula_sum 'C30 H66 N2 P2 Pt2 Si2'
_chemical_formula_weight 963.15
_chemical_name_common '[(PN)(TMS)Pt]CCCC[Pt(PN)(TMS)]'
_chemical_name_systematic
; 

 ? 

;
_space_group_IT_number 2
_symmetry_cell_setting triclinic
_symmetry_space_group_name_Hall '-P 1'
_symmetry_space_group_name_H-M 'P -1'
_atom_sites_solution_hydrogens geom
_atom_sites_solution_primary direct
_atom_sites_solution_secondary difmap
_audit_creation_method SHELXL-97
_cell_angle_alpha 85.2480(10)
_cell_angle_beta 79.5520(10)
_cell_angle_gamma 73.5020(10)
_cell_formula_units_Z 6
_cell_length_a 15.0765(8)
_cell_length_b 18.2432(9)
_cell_length_c 22.8563(11)
_cell_measurement_reflns_used 6606
_cell_measurement_temperature 193(2)
_cell_volume 5924.4(5)
_computing_cell_refinement 'Bruker SMART'
_computing_data_collection 'Bruker SMART'
_computing_data_reduction 'Bruker SHELXTL'
_computing_molecular_graphics 'Bruker SHELXTL'
_computing_publication_material 'Bruker SHELXTL'
_computing_structure_refinement 'SHELXL-97 (Sheldrick, 1997)'
_computing_structure_solution 'SHELXS-97 (Sheldrick, 1990)'
_diffrn_ambient_temperature 193(2)
_diffrn_measured_fraction_theta_full 1.000
_diffrn_measured_fraction_theta_max 1.000
_diffrn_measurement_device_type 'CCD area detector'
_diffrn_measurement_method 'phi and omega scans'
_diffrn_radiation_monochromator graphite
_diffrn_radiation_source 'normal-focus sealed tube'
_diffrn_radiation_type MoK\a
_diffrn_radiation_wavelength 0.71073
_diffrn_reflns_av_R_equivalents 0.0331
_diffrn_reflns_av_sigmaI/netI 0.0461
_diffrn_reflns_limit_h_max 10
_diffrn_reflns_limit_h_min -16
_diffrn_reflns_limit_k_max 17
_diffrn_reflns_limit_k_min -19
_diffrn_reflns_limit_l_max 24
_diffrn_reflns_limit_l_min -24
_diffrn_reflns_number 25582
_diffrn_reflns_theta_full 22.50
_diffrn_reflns_theta_max 22.50
_diffrn_reflns_theta_min 1.43
_exptl_absorpt_coefficient_mu 7.238
_exptl_absorpt_correction_T_max 0.928069
_exptl_absorpt_correction_T_min 0.534378
_exptl_absorpt_correction_type SADABS
_exptl_crystal_colour colorless
_exptl_crystal_density_diffrn 1.620
_exptl_crystal_density_method 'not measured'
_exptl_crystal_description plate
_exptl_crystal_F_000 2844
_exptl_crystal_size_max .05
_exptl_crystal_size_mid .18
_exptl_crystal_size_min .22
_refine_diff_density_max 4.159
_refine_diff_density_min -10.017
_refine_diff_density_rms 0.298
_refine_ls_extinction_method none
_refine_ls_goodness_of_fit_ref 1.059
_refine_ls_hydrogen_treatment mixed
_refine_ls_matrix_type full
_refine_ls_number_parameters 1048
_refine_ls_number_reflns 15494
_refine_ls_number_restraints 1593
_refine_ls_restrained_S_all 1.047
_refine_ls_R_factor_all 0.1148
_refine_ls_R_factor_gt 0.0970
_refine_ls_shift/su_max 0.900
_refine_ls_shift/su_mean 0.020
_refine_ls_structure_factor_coef Fsqd
_refine_ls_weighting_details 'calc w=1/[\s^2^(Fo^2^)+(0.0567P)^2^+499.7387P] where P=(Fo^2^+2Fc^2^)/3''
_refine_ls_weighting_scheme calc
_refine_ls_wR_factor_gt 0.2075
_refine_ls_wR_factor_ref 0.2177
_reflns_number_gt 12719
_reflns_number_total 15494
_reflns_threshold_expression >2sigma(I)
_cod_data_source_file om010984g.cif
_cod_data_source_block sad_joncm12
_cod_depositor_comments
;
The following automatic conversions were performed:

'_symmetry_cell_setting' value 'Triclinic' changed to 'triclinic'
according to /home/saulius/struct/CIF-dictionaries/cif_core.dic
dictionary named 'cif_core.dic' version 2.4.1 from 2010-06-29.

Automatic conversion script
Id: cif_fix_values 1715 2011-07-08 13:25:40Z adriana 
;
_cod_original_sg_symbol_H-M P-1
_cod_database_code 4076724

loop_
_symmetry_equiv_pos_as_xyz
'x, y, z'
'-x, -y, -z'

loop_
_atom_site_label
_atom_site_type_symbol
_atom_site_fract_x
_atom_site_fract_y
_atom_site_fract_z
_atom_site_U_iso_or_equiv
_atom_site_adp_type
_atom_site_occupancy
_atom_site_symmetry_multiplicity
_atom_site_calc_flag
_atom_site_refinement_flags
Pt1 Pt 0.24943(5) 0.49418(4) 0.19986(3) 0.0193(2) Uani 1 1 d D
Pt2 Pt 0.72476(5) 0.18054(5) 0.13109(4) 0.0205(2) Uani 1 1 d D
Si1 Si 0.2730(4) 0.4800(3) 0.2979(3) 0.0284(14) Uani 1 1 d D
Si2 Si 0.7016(4) 0.1957(3) 0.0332(2) 0.0217(13) Uani 1 1 d D
P1 P 0.1058(3) 0.5724(3) 0.2086(2) 0.0201(12) Uani 1 1 d U
P2 P 0.8627(5) 0.0875(4) 0.1236(3) 0.0438(18) Uani 1 1 d U
N1 N 0.2389(11) 0.4986(10) 0.1009(7) 0.021(4) Uani 1 1 d .
N2 N 0.7337(14) 0.1704(11) 0.2303(8) 0.036(5) Uani 1 1 d .
C1 C 0.3751(16) 0.4207(13) 0.1843(10) 0.030(5) Uani 1 1 d U
C2 C 0.4510(15) 0.3714(12) 0.1716(9) 0.027(5) Uani 1 1 d U
C3 C 0.5348(14) 0.3149(12) 0.1573(9) 0.025(5) Uani 1 1 d U
C4 C 0.6064(14) 0.2632(12) 0.1452(9) 0.025(5) Uani 1 1 d U
C5 C 0.3058(17) 0.3761(9) 0.3261(8) 0.063(8) Uani 1 1 d DU
H5A H 0.3148 0.3740 0.3676 0.094 Uiso 1 1 calc R
H5B H 0.3640 0.3478 0.3018 0.094 Uiso 1 1 calc R
H5C H 0.2554 0.3531 0.3233 0.094 Uiso 1 1 calc R
C6 C 0.3748(13) 0.5147(13) 0.3109(9) 0.060(8) Uani 1 1 d DU
H6A H 0.3809 0.5071 0.3531 0.090 Uiso 1 1 calc R
H6B H 0.3633 0.5692 0.2997 0.090 Uiso 1 1 calc R
H6C H 0.4327 0.4857 0.2867 0.090 Uiso 1 1 calc R
C7 C 0.1731(13) 0.5272(13) 0.3555(7) 0.070(9) Uani 1 1 d DU
H7A H 0.1922 0.5172 0.3949 0.105 Uiso 1 1 calc R
H7B H 0.1197 0.5068 0.3551 0.105 Uiso 1 1 calc R
H7C H 0.1550 0.5825 0.3469 0.105 Uiso 1 1 calc R
C8 C 0.0828(19) 0.6761(14) 0.2219(12) 0.044(6) Uani 1 1 d U
H8A H 0.0131 0.6968 0.2321 0.052 Uiso 1 1 calc R
C9 C 0.117(3) 0.695(3) 0.265(2) 0.114(12) Uani 1 1 d U
H9A H 0.0899 0.7502 0.2715 0.171 Uiso 1 1 calc R
H9B H 0.1855 0.6848 0.2534 0.171 Uiso 1 1 calc R
H9C H 0.1025 0.6659 0.3010 0.171 Uiso 1 1 calc R
C10 C 0.115(3) 0.724(2) 0.1624(19) 0.106(12) Uani 1 1 d U
H10A H 0.1108 0.7757 0.1729 0.158 Uiso 1 1 calc R
H10B H 0.0736 0.7260 0.1334 0.158 Uiso 1 1 calc R
H10C H 0.1797 0.6981 0.1451 0.158 Uiso 1 1 calc R
C11 C 0.0102(15) 0.5427(13) 0.2611(10) 0.033(5) Uani 1 1 d U
H11A H 0.0150 0.5548 0.3021 0.040 Uiso 1 1 calc R
C12 C -0.0871(15) 0.5853(14) 0.2502(11) 0.036(6) Uani 1 1 d U
H12A H -0.1334 0.5675 0.2793 0.054 Uiso 1 1 calc R
H12B H -0.0941 0.5757 0.2099 0.054 Uiso 1 1 calc R
H12C H -0.0970 0.6402 0.2542 0.054 Uiso 1 1 calc R
C13 C 0.0293(17) 0.4551(13) 0.2598(11) 0.040(6) Uani 1 1 d U
H13A H -0.0201 0.4391 0.2873 0.060 Uiso 1 1 calc R
H13B H 0.0903 0.4302 0.2718 0.060 Uiso 1 1 calc R
H13C H 0.0300 0.4406 0.2194 0.060 Uiso 1 1 calc R
C14 C 0.3242(15) 0.5121(13) 0.0628(10) 0.028(5) Uani 1 1 d U
H14A H 0.3172 0.5140 0.0208 0.042 Uiso 1 1 calc R
H14B H 0.3791 0.4703 0.0697 0.042 Uiso 1 1 calc R
H14C H 0.3324 0.5607 0.0727 0.042 Uiso 1 1 calc R
C15 C 0.2305(16) 0.4238(12) 0.0878(10) 0.030(5) Uani 1 1 d U
H15A H 0.2258 0.4230 0.0457 0.045 Uiso 1 1 calc R
H15B H 0.1742 0.4146 0.1125 0.045 Uiso 1 1 calc R
H15C H 0.2859 0.3838 0.0966 0.045 Uiso 1 1 calc R
C16 C 0.0758(16) 0.5680(14) 0.1358(10) 0.034(5) Uani 1 1 d U
H16A H 0.0516 0.5229 0.1353 0.041 Uiso 1 1 calc R
H16B H 0.0251 0.6143 0.1286 0.041 Uiso 1 1 calc R
C17 C 0.1562(16) 0.5626(14) 0.0877(11) 0.040(6) Uani 1 1 d U
H17A H 0.1734 0.6115 0.0832 0.048 Uiso 1 1 calc R
H17B H 0.1388 0.5535 0.0498 0.048 Uiso 1 1 calc R
C18 C 0.5845(10) 0.1867(12) 0.0222(8) 0.042(6) Uani 1 1 d DU
H18A H 0.5796 0.1940 -0.0201 0.063 Uiso 1 1 calc R
H18B H 0.5344 0.2258 0.0449 0.063 Uiso 1 1 calc R
H18C H 0.5787 0.1358 0.0362 0.063 Uiso 1 1 calc R
C19 C 0.7070(15) 0.2927(9) -0.0017(8) 0.048(7) Uani 1 1 d DU
H19A H 0.6966 0.2955 -0.0431 0.073 Uiso 1 1 calc R
H19B H 0.7687 0.2998 -0.0009 0.073 Uiso 1 1 calc R
H19C H 0.6583 0.3330 0.0207 0.073 Uiso 1 1 calc R
C20 C 0.7888(13) 0.1269(11) -0.0208(7) 0.046(7) Uani 1 1 d DU
H20A H 0.7723 0.1384 -0.0608 0.069 Uiso 1 1 calc R
H20B H 0.7874 0.0744 -0.0084 0.069 Uiso 1 1 calc R
H20C H 0.8518 0.1321 -0.0213 0.069 Uiso 1 1 calc R
C21 C 0.870(3) -0.004(2) 0.0974(18) 0.086(10) Uani 1 1 d U
H21A H 0.8884 0.0004 0.0532 0.103 Uiso 1 1 calc R
C22 C 0.782(3) -0.022(2) 0.1067(18) 0.091(10) Uani 1 1 d U
H22A H 0.7915 -0.0728 0.0908 0.136 Uiso 1 1 calc R
H22B H 0.7376 0.0163 0.0863 0.136 Uiso 1 1 calc R
H22C H 0.7579 -0.0232 0.1495 0.136 Uiso 1 1 calc R
C23 C 0.942(3) -0.075(2) 0.1168(19) 0.102(11) Uani 1 1 d U
H23A H 0.9364 -0.1199 0.0988 0.152 Uiso 1 1 calc R
H23B H 0.9302 -0.0810 0.1603 0.152 Uiso 1 1 calc R
H23C H 1.0052 -0.0690 0.1038 0.152 Uiso 1 1 calc R
C24 C 0.968(3) 0.112(2) 0.071(2) 0.093(11) Uani 1 1 d U
H24A H 0.9654 0.0986 0.0303 0.111 Uiso 1 1 calc R
C25 C 1.060(3) 0.078(3) 0.081(2) 0.133(14) Uani 1 1 d U
H25A H 1.1037 0.0968 0.0505 0.200 Uiso 1 1 calc R
H25B H 1.0739 0.0224 0.0790 0.200 Uiso 1 1 calc R
H25C H 1.0666 0.0910 0.1205 0.200 Uiso 1 1 calc R
C26 C 0.948(4) 0.201(3) 0.071(2) 0.131(14) Uani 1 1 d U
H26A H 0.9991 0.2162 0.0450 0.197 Uiso 1 1 calc R
H26B H 0.9422 0.2171 0.1114 0.197 Uiso 1 1 calc R
H26C H 0.8889 0.2244 0.0558 0.197 Uiso 1 1 calc R
C27 C 0.649(2) 0.1505(18) 0.2621(13) 0.063(8) Uani 1 1 d U
H27A H 0.6505 0.1462 0.3049 0.094 Uiso 1 1 calc R
H27B H 0.6472 0.1016 0.2483 0.094 Uiso 1 1 calc R
H27C H 0.5932 0.1906 0.2542 0.094 Uiso 1 1 calc R
C28 C 0.735(3) 0.2446(19) 0.2526(15) 0.076(9) Uani 1 1 d U
H28A H 0.7393 0.2386 0.2952 0.114 Uiso 1 1 calc R
H28B H 0.6781 0.2841 0.2465 0.114 Uiso 1 1 calc R
H28C H 0.7901 0.2596 0.2308 0.114 Uiso 1 1 calc R
C29 C 0.818(2) 0.1079(19) 0.2421(14) 0.067(8) Uani 1 1 d U
H29A H 0.8397 0.1225 0.2766 0.080 Uiso 1 1 calc R
H29D H 0.7968 0.0614 0.2546 0.080 Uiso 1 1 calc R
C30 C 0.896(3) 0.088(3) 0.1957(19) 0.108(11) Uani 1 1 d U
H30A H 0.9361 0.0362 0.2049 0.129 Uiso 1 1 calc R
H30D H 0.9341 0.1244 0.1940 0.129 Uiso 1 1 calc R
Pt1B Pt 0.75625(6) 0.25029(5) 0.44493(4) 0.0323(3) Uani 1 1 d D
Pt2B Pt 1.22190(5) 0.08679(5) 0.22741(4) 0.0235(2) Uani 1 1 d D
Si1B Si 0.7659(7) 0.3732(4) 0.4178(3) 0.064(3) Uani 1 1 d D
Si2B Si 1.2095(4) -0.0338(4) 0.2587(3) 0.0398(19) Uani 1 1 d D
P1B P 0.6119(6) 0.2728(5) 0.5011(3) 0.066(3) Uani 1 1 d U
P2B P 1.3679(4) 0.0548(4) 0.1707(3) 0.0332(14) Uani 1 1 d U
N1B N 0.7626(15) 0.1263(12) 0.4704(9) 0.044(5) Uani 1 1 d .
N2B N 1.2221(15) 0.2089(12) 0.1926(9) 0.045(5) Uani 1 1 d .
C1B C 0.8770(16) 0.2151(13) 0.3904(10) 0.033(5) Uani 1 1 d U
C2B C 0.9500(15) 0.1897(13) 0.3537(10) 0.031(5) Uani 1 1 d U
C3B C 1.0291(16) 0.1582(13) 0.3132(10) 0.032(5) Uani 1 1 d U
C4B C 1.0999(14) 0.1263(12) 0.2798(9) 0.026(5) Uani 1 1 d U
C5B C 0.811(3) 0.4200(15) 0.4714(13) 0.073(12) Uani 0.50 1 d PDU
C6B C 0.835(2) 0.3859(14) 0.3428(10) 0.048(10) Uani 0.50 1 d PDU
C7B C 0.6451(15) 0.4439(11) 0.4123(18) 0.056(11) Uani 0.50 1 d PDU
C5BX C 0.8948(14) 0.368(3) 0.4203(18) 0.057(11) Uani 0.50 1 d PDU
C6BX C 0.758(3) 0.403(2) 0.3373(8) 0.045(10) Uani 0.50 1 d PDU
C7BX C 0.701(3) 0.4621(18) 0.4602(16) 0.048(10) Uani 0.50 1 d PDU
C8B C 0.509(2) 0.313(2) 0.4639(15) 0.073(9) Uani 1 1 d U
H8BA H 0.5056 0.3686 0.4567 0.087 Uiso 1 1 calc R
C9B C 0.529(3) 0.280(2) 0.4018(17) 0.094(11) Uani 1 1 d U
H9BA H 0.4756 0.3041 0.3810 0.140 Uiso 1 1 calc R
H9BB H 0.5366 0.2246 0.4057 0.140 Uiso 1 1 calc R
H9BC H 0.5859 0.2899 0.3790 0.140 Uiso 1 1 calc R
C10B C 0.399(3) 0.310(3) 0.490(2) 0.125(15) Uani 1 1 d U
H10D H 0.3575 0.3393 0.4623 0.188 Uiso 1 1 calc R
H10E H 0.3782 0.3317 0.5291 0.188 Uiso 1 1 calc R
H10F H 0.3963 0.2565 0.4922 0.188 Uiso 1 1 calc R
C11B C 0.570(4) 0.320(3) 0.575(2) 0.126(14) Uani 1 1 d U
H11D H 0.5165 0.3004 0.5951 0.152 Uiso 1 1 calc R
C12B C 0.535(4) 0.398(3) 0.568(2) 0.140(15) Uani 1 1 d U
H12D H 0.5195 0.4210 0.6073 0.211 Uiso 1 1 calc R
H12E H 0.4778 0.4089 0.5503 0.211 Uiso 1 1 calc R
H12F H 0.5815 0.4188 0.5423 0.211 Uiso 1 1 calc R
C13B C 0.647(4) 0.288(3) 0.611(2) 0.138(15) Uani 1 1 d U
H13D H 0.6314 0.3141 0.6488 0.207 Uiso 1 1 calc R
H13E H 0.7060 0.2964 0.5888 0.207 Uiso 1 1 calc R
H13F H 0.6551 0.2333 0.6186 0.207 Uiso 1 1 calc R
C14B C 0.850(3) 0.086(2) 0.4939(17) 0.086(10) Uani 1 1 d U
H14D H 0.8495 0.0328 0.5049 0.128 Uiso 1 1 calc R
H14E H 0.8531 0.1116 0.5290 0.128 Uiso 1 1 calc R
H14F H 0.9042 0.0864 0.4633 0.128 Uiso 1 1 calc R
C15B C 0.753(3) 0.085(2) 0.4235(17) 0.085(10) Uani 1 1 d U
H15D H 0.7554 0.0326 0.4372 0.127 Uiso 1 1 calc R
H15E H 0.8036 0.0854 0.3901 0.127 Uiso 1 1 calc R
H15F H 0.6922 0.1096 0.4106 0.127 Uiso 1 1 calc R
C16B C 0.598(3) 0.177(2) 0.521(2) 0.103(11) Uani 1 1 d U
H16C H 0.5581 0.1776 0.5608 0.123 Uiso 1 1 calc R
H16D H 0.5641 0.1627 0.4920 0.123 Uiso 1 1 calc R
C17B C 0.685(3) 0.118(3) 0.522(2) 0.104(10) Uani 1 1 d U
H17C H 0.6745 0.0676 0.5211 0.125 Uiso 1 1 calc R
H17G H 0.7072 0.1209 0.5600 0.125 Uiso 1 1 calc R
C18B C 1.288(2) -0.1141(10) 0.2089(14) 0.143(19) Uani 1 1 d DU
H18D H 1.2795 -0.1633 0.2256 0.214 Uiso 1 1 calc R
H18E H 1.3539 -0.1147 0.2067 0.214 Uiso 1 1 calc R
H18F H 1.2717 -0.1056 0.1689 0.214 Uiso 1 1 calc R
C19B C 1.237(3) -0.0675(16) 0.3346(10) 0.23(4) Uani 1 1 d DU
H19D H 1.2254 -0.1179 0.3440 0.343 Uiso 1 1 calc R
H19E H 1.1963 -0.0311 0.3640 0.343 Uiso 1 1 calc R
H19F H 1.3025 -0.0714 0.3356 0.343 Uiso 1 1 calc R
C20B C 1.0893(15) -0.0479(15) 0.2590(19) 0.16(2) Uani 1 1 d DU
H20D H 1.0885 -0.0993 0.2751 0.247 Uiso 1 1 calc R
H20E H 1.0758 -0.0422 0.2183 0.247 Uiso 1 1 calc R
H20F H 1.0416 -0.0097 0.2839 0.247 Uiso 1 1 calc R
C21B C 1.4699(18) 0.0161(18) 0.2092(13) 0.055(7) Uani 1 1 d U
H21B H 1.4686 -0.0375 0.2216 0.066 Uiso 1 1 calc R
C22B C 1.451(3) 0.058(2) 0.2685(16) 0.086(10) Uani 1 1 d U
H22D H 1.5032 0.0364 0.2905 0.129 Uiso 1 1 calc R
H22E H 1.3926 0.0527 0.2926 0.129 Uiso 1 1 calc R
H22F H 1.4459 0.1129 0.2597 0.129 Uiso 1 1 calc R
C23B C 1.557(3) 0.009(3) 0.177(2) 0.108(12) Uani 1 1 d U
H23D H 1.6043 -0.0149 0.2020 0.163 Uiso 1 1 calc R
H23E H 1.5632 0.0603 0.1634 0.163 Uiso 1 1 calc R
H23F H 1.5657 -0.0220 0.1425 0.163 Uiso 1 1 calc R
C24B C 1.3943(17) -0.0003(14) 0.1023(11) 0.039(6) Uani 1 1 d U
H24B H 1.4517 0.0090 0.0769 0.047 Uiso 1 1 calc R
C25B C 1.3168(19) 0.0250(16) 0.0692(12) 0.052(7) Uani 1 1 d U
H25D H 1.3311 -0.0048 0.0332 0.078 Uiso 1 1 calc R
H25E H 1.3072 0.0794 0.0580 0.078 Uiso 1 1 calc R
H25F H 1.2597 0.0175 0.0941 0.078 Uiso 1 1 calc R
C26B C 1.416(3) -0.080(2) 0.1236(19) 0.105(11) Uani 1 1 d U
H26D H 1.4320 -0.1136 0.0896 0.158 Uiso 1 1 calc R
H26E H 1.3611 -0.0892 0.1503 0.158 Uiso 1 1 calc R
H26F H 1.4691 -0.0913 0.1451 0.158 Uiso 1 1 calc R
C27B C 1.122(2) 0.252(2) 0.1776(16) 0.075(9) Uani 1 1 d U
H27D H 1.1211 0.3039 0.1628 0.113 Uiso 1 1 calc R
H27E H 1.0749 0.2538 0.2136 0.113 Uiso 1 1 calc R
H27F H 1.1076 0.2243 0.1471 0.113 Uiso 1 1 calc R
C28B C 1.236(2) 0.2513(19) 0.2362(15) 0.072(9) Uani 1 1 d U
H28D H 1.2341 0.3032 0.2204 0.108 Uiso 1 1 calc R
H28E H 1.2972 0.2269 0.2481 0.108 Uiso 1 1 calc R
H28F H 1.1864 0.2536 0.2709 0.108 Uiso 1 1 calc R
C29B C 1.3820(19) 0.1497(15) 0.1412(13) 0.049(6) Uani 1 1 d U
H29B H 1.4119 0.1707 0.1685 0.059 Uiso 1 1 calc R
H29C H 1.4232 0.1439 0.1019 0.059 Uiso 1 1 calc R
C30B C 1.287(2) 0.2046(18) 0.1350(14) 0.063(7) Uani 1 1 d U
H30B H 1.2943 0.2561 0.1224 0.075 Uiso 1 1 calc R
H30C H 1.2603 0.1868 0.1041 0.075 Uiso 1 1 calc R
Pt1C Pt 0.76171(7) 0.57648(5) 0.10428(4) 0.0342(3) Uani 1 1 d D
Si1C Si 0.7660(6) 0.6999(4) 0.0713(3) 0.058(3) Uani 1 1 d D
P1C P 0.6139(5) 0.6020(3) 0.1578(3) 0.0330(15) Uani 1 1 d U
N1C N 0.7720(13) 0.4526(10) 0.1401(8) 0.031(4) Uani 1 1 d .
C1C C 0.886(2) 0.5403(16) 0.0557(12) 0.047(6) Uani 1 1 d U
C2C C 0.9572(19) 0.5152(16) 0.0205(12) 0.047(6) Uani 1 1 d U
C5C C 0.8542(15) 0.7051(12) 0.0021(8) 0.068(9) Uani 1 1 d DU
H5CA H 0.8510 0.7588 -0.0089 0.102 Uiso 1 1 calc R
H5CB H 0.8400 0.6811 -0.0306 0.102 Uiso 1 1 calc R
H5CC H 0.9174 0.6782 0.0098 0.102 Uiso 1 1 calc R
C6C C 0.8072(16) 0.7497(10) 0.1279(9) 0.060(8) Uani 1 1 d DU
H6CA H 0.8079 0.8015 0.1128 0.090 Uiso 1 1 calc R
H6CB H 0.8705 0.7205 0.1338 0.090 Uiso 1 1 calc R
H6CC H 0.7642 0.7527 0.1659 0.090 Uiso 1 1 calc R
C7C C 0.6543(12) 0.7682(10) 0.0571(11) 0.065(8) Uani 1 1 d DU
H7CA H 0.6652 0.8177 0.0434 0.097 Uiso 1 1 calc R
H7CB H 0.6083 0.7746 0.0939 0.097 Uiso 1 1 calc R
H7CC H 0.6302 0.7484 0.0265 0.097 Uiso 1 1 calc R
C8C C 0.5775(19) 0.6495(15) 0.2303(12) 0.047(6) Uani 1 1 d U
H8CA H 0.5187 0.6376 0.2513 0.056 Uiso 1 1 calc R
C9C C 0.651(2) 0.6243(17) 0.2699(13) 0.059(7) Uani 1 1 d U
H9CA H 0.6295 0.6523 0.3069 0.088 Uiso 1 1 calc R
H9CB H 0.7095 0.6349 0.2494 0.088 Uiso 1 1 calc R
H9CC H 0.6627 0.5693 0.2791 0.088 Uiso 1 1 calc R
C10C C 0.557(2) 0.7407(16) 0.2204(13) 0.059(7) Uani 1 1 d U
H10G H 0.5378 0.7649 0.2591 0.089 Uiso 1 1 calc R
H10H H 0.5075 0.7597 0.1963 0.089 Uiso 1 1 calc R
H10I H 0.6146 0.7529 0.1998 0.089 Uiso 1 1 calc R
C11C C 0.5145(17) 0.6454(15) 0.1167(10) 0.039(6) Uani 1 1 d U
H11B H 0.5123 0.7006 0.1084 0.047 Uiso 1 1 calc R
C12C C 0.5343(19) 0.6076(16) 0.0562(11) 0.048(7) Uani 1 1 d U
H12G H 0.4824 0.6309 0.0343 0.072 Uiso 1 1 calc R
H12H H 0.5404 0.5527 0.0626 0.072 Uiso 1 1 calc R
H12I H 0.5927 0.6151 0.0331 0.072 Uiso 1 1 calc R
C13C C 0.4214(18) 0.6426(16) 0.1552(12) 0.049(7) Uani 1 1 d U
H13G H 0.3699 0.6666 0.1332 0.074 Uiso 1 1 calc R
H13H H 0.4125 0.6703 0.1918 0.074 Uiso 1 1 calc R
H13I H 0.4221 0.5893 0.1655 0.074 Uiso 1 1 calc R
C14C C 0.7635(18) 0.4096(15) 0.0916(12) 0.047(6) Uani 1 1 d U
H14G H 0.7678 0.3565 0.1052 0.070 Uiso 1 1 calc R
H14H H 0.8142 0.4106 0.0582 0.070 Uiso 1 1 calc R
H14I H 0.7028 0.4327 0.0786 0.070 Uiso 1 1 calc R
C15C C 0.8596(19) 0.4183(16) 0.1593(12) 0.050(7) Uani 1 1 d U
H15G H 0.8623 0.3658 0.1739 0.075 Uiso 1 1 calc R
H15H H 0.8661 0.4479 0.1913 0.075 Uiso 1 1 calc R
H15I H 0.9106 0.4176 0.1258 0.075 Uiso 1 1 calc R
C16C C 0.6014(17) 0.5051(14) 0.1810(11) 0.041(6) Uani 1 1 d U
H16E H 0.5558 0.5078 0.2183 0.050 Uiso 1 1 calc R
H16F H 0.5775 0.4849 0.1499 0.050 Uiso 1 1 calc R
C17C C 0.6970(18) 0.4516(15) 0.1905(12) 0.046(6) Uani 1 1 d U
H17D H 0.7143 0.4667 0.2265 0.055 Uiso 1 1 calc R
H17E H 0.6913 0.3987 0.1976 0.055 Uiso 1 1 calc R
Pt1D Pt 1.26162(11) 0.15668(7) 0.53296(5) 0.0649(4) Uani 1 1 d D
Si1D Si 1.2820(8) 0.1409(5) 0.6317(3) 0.069(3) Uani 1 1 d D
P1D P 1.1288(10) 0.2472(6) 0.5378(5) 0.118(4) Uani 1 1 d DU
N1D N 1.253(2) 0.1651(13) 0.4322(10) 0.072(9) Uani 1 1 d .
C1D C 1.382(2) 0.0761(17) 0.5199(13) 0.056(7) Uani 1 1 d U
C2D C 1.456(2) 0.0296(19) 0.5067(15) 0.067(8) Uani 1 1 d U
C5D C 1.3021(19) 0.0394(10) 0.6624(9) 0.069(8) Uani 1 1 d DU
H5DA H 1.3096 0.0378 0.7042 0.104 Uiso 1 1 calc R
H5DB H 1.3589 0.0068 0.6395 0.104 Uiso 1 1 calc R
H5DC H 1.2481 0.0208 0.6595 0.104 Uiso 1 1 calc R
C6D C 1.181(2) 0.1967(18) 0.6863(8) 0.19(3) Uani 1 1 d DU
H6DA H 1.1960 0.1863 0.7266 0.288 Uiso 1 1 calc R
H6DB H 1.1244 0.1814 0.6843 0.288 Uiso 1 1 calc R
H6DC H 1.1700 0.2515 0.6764 0.288 Uiso 1 1 calc R
C7D C 1.386(2) 0.170(2) 0.6472(12) 0.200 Uiso 1 1 d D
H7DA H 1.3899 0.1618 0.6897 0.300 Uiso 1 1 calc R
H7DB H 1.3783 0.2243 0.6362 0.300 Uiso 1 1 calc R
H7DC H 1.4436 0.1393 0.6239 0.300 Uiso 1 1 calc R
C8D C 1.020(3) 0.214(2) 0.585(3) 0.151(17) Uani 1 1 d DU
H8DA H 1.0219 0.2221 0.6270 0.181 Uiso 1 1 calc R
C9D C 1.022(4) 0.129(3) 0.584(3) 0.162(17) Uani 1 1 d DU
H9DA H 0.9649 0.1213 0.6080 0.243 Uiso 1 1 calc R
H9DB H 1.0770 0.0971 0.5995 0.243 Uiso 1 1 calc R
H9DC H 1.0253 0.1155 0.5425 0.243 Uiso 1 1 calc R
C10D C 0.921(2) 0.255(3) 0.575(3) 0.169(18) Uani 1 1 d DU
H10J H 0.8765 0.2320 0.6021 0.254 Uiso 1 1 calc R
H10K H 0.9144 0.2504 0.5340 0.254 Uiso 1 1 calc R
H10L H 0.9070 0.3091 0.5841 0.254 Uiso 1 1 calc R
C11D C 1.144(2) 0.347(2) 0.583(2) 0.099(11) Uani 1 1 d DU
H11C H 1.1271 0.3416 0.6269 0.119 Uiso 1 1 calc R
C12D C 1.246(3) 0.349(3) 0.565(2) 0.129(15) Uani 1 1 d DU
H12J H 1.2555 0.3916 0.5842 0.194 Uiso 1 1 calc R
H12K H 1.2600 0.3566 0.5215 0.194 Uiso 1 1 calc R
H12L H 1.2874 0.3008 0.5771 0.194 Uiso 1 1 calc R
C13D C 1.077(4) 0.4184(18) 0.559(2) 0.151(17) Uani 1 1 d DU
H13J H 1.0804 0.4637 0.5775 0.227 Uiso 1 1 calc R
H13K H 1.0131 0.4136 0.5675 0.227 Uiso 1 1 calc R
H13L H 1.0959 0.4234 0.5155 0.227 Uiso 1 1 calc R
C14D C 1.253(3) 0.091(2) 0.414(2) 0.107(12) Uani 1 1 d U
H14J H 1.2501 0.0935 0.3718 0.160 Uiso 1 1 calc R
H14K H 1.1991 0.0765 0.4371 0.160 Uiso 1 1 calc R
H14L H 1.3112 0.0532 0.4219 0.160 Uiso 1 1 calc R
C15D C 1.339(3) 0.184(3) 0.3999(19) 0.106(12) Uani 1 1 d U
H15J H 1.3369 0.1877 0.3570 0.158 Uiso 1 1 calc R
H15K H 1.3941 0.1431 0.4078 0.158 Uiso 1 1 calc R
H15L H 1.3417 0.2325 0.4132 0.158 Uiso 1 1 calc R
C16D C 1.067(4) 0.238(3) 0.460(2) 0.129(13) Uani 1 1 d U
H16G H 1.0415 0.1936 0.4620 0.155 Uiso 1 1 calc R
H16H H 1.0197 0.2860 0.4500 0.155 Uiso 1 1 calc R
C17D C 1.165(3) 0.227(3) 0.420(2) 0.108(11) Uani 1 1 d U
H17F H 1.1569 0.2192 0.3792 0.129 Uiso 1 1 calc R
H17H H 1.1806 0.2765 0.4186 0.129 Uiso 1 1 calc R

loop_
_atom_site_aniso_label
_atom_site_aniso_U_11
_atom_site_aniso_U_22
_atom_site_aniso_U_33
_atom_site_aniso_U_23
_atom_site_aniso_U_13
_atom_site_aniso_U_12
Pt1 0.0109(4) 0.0206(4) 0.0223(5) -0.0028(3) -0.0022(3) 0.0028(3)
Pt2 0.0137(4) 0.0205(4) 0.0238(5) 0.0026(3) -0.0068(3) 0.0024(3)
Si1 0.029(3) 0.030(4) 0.024(3) -0.001(3) -0.007(3) -0.003(3)
Si2 0.017(3) 0.028(3) 0.024(3) -0.002(3) -0.007(2) -0.010(2)
P1 0.012(2) 0.019(3) 0.029(3) -0.005(2) 0.008(2) -0.009(2)
P2 0.043(4) 0.038(4) 0.037(4) -0.008(3) -0.022(3) 0.022(3)
N1 0.020(9) 0.028(10) 0.014(9) -0.009(7) -0.013(7) 0.004(8)
N2 0.057(13) 0.026(11) 0.024(11) 0.004(8) -0.012(9) -0.011(10)
C1 0.039(9) 0.029(8) 0.024(8) 0.000(7) -0.006(7) -0.012(7)
C2 0.029(8) 0.023(8) 0.024(8) -0.002(7) -0.005(7) 0.000(6)
C3 0.024(8) 0.022(8) 0.024(8) 0.002(6) -0.005(6) 0.000(6)
C4 0.016(8) 0.024(8) 0.024(8) -0.003(7) -0.005(6) 0.013(6)
C5 0.070(11) 0.058(11) 0.060(11) 0.001(8) -0.015(9) -0.014(8)
C6 0.068(11) 0.063(11) 0.057(11) -0.004(8) -0.014(8) -0.028(9)
C7 0.073(12) 0.072(12) 0.060(12) -0.008(9) -0.009(9) -0.012(9)
C8 0.045(9) 0.034(9) 0.052(10) -0.007(8) 0.003(8) -0.017(7)
C9 0.117(15) 0.107(15) 0.113(15) -0.001(9) -0.022(9) -0.022(9)
C10 0.111(14) 0.101(14) 0.104(14) -0.004(9) -0.016(9) -0.029(9)
C11 0.033(8) 0.033(9) 0.033(9) 0.005(7) 0.007(7) -0.016(7)
C12 0.028(8) 0.038(9) 0.038(9) -0.003(7) 0.002(7) -0.007(7)
C13 0.037(9) 0.037(9) 0.045(9) 0.009(8) 0.002(7) -0.016(7)
C14 0.029(8) 0.029(8) 0.026(8) 0.002(7) -0.003(7) -0.012(7)
C15 0.034(8) 0.029(8) 0.029(8) -0.002(7) -0.012(7) -0.007(7)
C16 0.032(8) 0.033(9) 0.032(9) -0.001(7) -0.004(7) -0.003(7)
C17 0.037(8) 0.040(9) 0.040(9) 0.002(7) -0.010(7) -0.004(7)
C18 0.034(9) 0.049(10) 0.045(10) -0.001(8) -0.005(8) -0.019(8)
C19 0.059(10) 0.045(10) 0.048(10) 0.004(8) -0.011(8) -0.025(8)
C20 0.054(10) 0.047(10) 0.035(9) -0.003(8) -0.011(8) -0.011(8)
C21 0.086(12) 0.080(12) 0.085(13) -0.002(9) -0.003(9) -0.019(9)
C22 0.100(13) 0.085(13) 0.088(13) -0.009(9) -0.012(9) -0.024(9)
C23 0.104(14) 0.092(14) 0.102(14) 0.003(9) -0.010(9) -0.022(9)
C24 0.083(13) 0.096(13) 0.108(13) -0.015(9) -0.023(9) -0.032(9)
C25 0.130(16) 0.132(16) 0.137(16) -0.007(9) -0.026(10) -0.032(10)
C26 0.125(16) 0.133(16) 0.135(16) -0.002(9) -0.022(9) -0.036(10)
C27 0.062(11) 0.065(11) 0.056(11) 0.006(8) -0.010(8) -0.013(8)
C28 0.084(12) 0.074(12) 0.071(12) -0.001(9) -0.017(9) -0.023(9)
C29 0.065(10) 0.069(11) 0.062(10) 0.005(8) -0.017(8) -0.012(8)
C30 0.107(14) 0.108(14) 0.102(14) -0.004(9) -0.022(9) -0.016(9)
Pt1B 0.0399(6) 0.0238(5) 0.0166(5) -0.0044(4) 0.0174(4) 0.0048(4)
Pt2B 0.0062(4) 0.0303(5) 0.0327(5) 0.0084(4) 0.0043(3) -0.0102(3)
Si1B 0.131(8) 0.027(4) 0.015(4) -0.002(3) 0.021(4) -0.010(4)
Si2B 0.005(3) 0.035(4) 0.074(5) 0.024(4) 0.001(3) -0.009(3)
P1B 0.075(5) 0.053(4) 0.035(4) 0.002(3) 0.038(4) 0.010(4)
P2B 0.019(2) 0.037(3) 0.048(3) 0.002(2) 0.007(2) -0.021(2)
N1B 0.057(14) 0.036(12) 0.036(12) 0.005(10) -0.002(10) -0.013(11)
N2B 0.053(14) 0.047(13) 0.037(12) -0.005(10) 0.005(10) -0.024(11)
C1B 0.039(9) 0.023(8) 0.038(9) -0.004(7) -0.013(7) -0.006(7)
C2B 0.028(8) 0.030(8) 0.030(8) 0.009(7) -0.003(7) -0.006(7)
C3B 0.029(8) 0.029(8) 0.034(8) 0.003(7) -0.004(7) -0.004(7)
C4B 0.015(8) 0.031(8) 0.027(8) 0.007(7) 0.003(6) -0.007(7)
C5B 0.076(14) 0.070(14) 0.070(14) -0.005(9) -0.010(9) -0.016(9)
C6B 0.046(12) 0.046(12) 0.048(12) 0.002(9) 0.002(9) -0.011(9)
C7B 0.055(13) 0.053(13) 0.056(13) 0.000(9) -0.002(9) -0.013(9)
C5BX 0.055(13) 0.058(13) 0.056(13) -0.003(9) -0.010(9) -0.011(9)
C6BX 0.045(12) 0.043(12) 0.044(12) 0.004(9) -0.007(9) -0.011(9)
C7BX 0.047(13) 0.045(13) 0.052(13) -0.002(9) -0.005(9) -0.016(9)
C8B 0.066(11) 0.074(12) 0.071(12) 0.002(9) 0.004(8) -0.018(8)
C9B 0.089(13) 0.095(14) 0.094(14) -0.004(9) -0.009(9) -0.025(9)
C10B 0.121(17) 0.128(17) 0.127(17) -0.004(10) -0.021(10) -0.037(10)
C11B 0.130(16) 0.123(16) 0.122(16) 0.000(9) -0.022(9) -0.027(10)
C12B 0.143(17) 0.139(17) 0.140(17) -0.005(9) -0.021(10) -0.040(10)
C13B 0.139(17) 0.137(17) 0.135(17) -0.007(9) -0.024(10) -0.031(10)
C14B 0.089(12) 0.081(12) 0.089(13) 0.001(9) -0.021(9) -0.024(9)
C15B 0.094(12) 0.080(12) 0.083(12) -0.006(9) -0.017(9) -0.025(9)
C16B 0.100(13) 0.102(14) 0.102(14) 0.004(9) -0.005(9) -0.029(9)
C17B 0.104(13) 0.099(13) 0.104(13) 0.000(9) -0.009(9) -0.027(9)
C18B 0.14(2) 0.14(2) 0.14(2) -0.005(10) -0.024(10) -0.040(11)
C19B 0.23(4) 0.23(4) 0.23(4) -0.006(10) -0.041(12) -0.067(14)
C20B 0.16(2) 0.16(2) 0.17(3) -0.002(10) -0.029(11) -0.047(11)
C21B 0.032(9) 0.068(11) 0.070(11) -0.008(8) -0.010(8) -0.019(8)
C22B 0.078(12) 0.093(13) 0.090(13) -0.008(9) -0.021(9) -0.024(9)
C23B 0.104(14) 0.114(14) 0.108(14) -0.005(9) -0.016(9) -0.033(9)
C24B 0.039(9) 0.037(9) 0.042(9) 0.006(7) 0.007(7) -0.022(7)
C25B 0.057(10) 0.052(10) 0.047(10) -0.005(8) -0.001(8) -0.021(8)
C26B 0.104(14) 0.105(14) 0.105(14) -0.006(9) -0.011(9) -0.028(9)
C27B 0.076(12) 0.071(12) 0.075(12) 0.004(9) -0.009(9) -0.019(9)
C28B 0.079(11) 0.067(11) 0.069(11) -0.005(9) -0.011(9) -0.021(8)
C29B 0.050(9) 0.048(10) 0.053(10) 0.001(8) 0.005(8) -0.028(8)
C30B 0.068(10) 0.058(10) 0.062(10) 0.003(8) -0.002(8) -0.024(8)
Pt1C 0.0653(7) 0.0230(5) 0.0266(5) 0.0006(4) -0.0239(5) -0.0220(5)
Si1C 0.114(7) 0.039(4) 0.059(5) 0.021(4) -0.072(5) -0.050(5)
P1C 0.053(4) 0.025(3) 0.025(3) -0.011(2) -0.024(3) -0.002(3)
N1C 0.045(12) 0.022(10) 0.029(11) -0.008(8) -0.008(9) -0.010(9)
C1C 0.056(10) 0.047(10) 0.044(10) 0.000(8) -0.011(8) -0.019(8)
C2C 0.055(10) 0.050(10) 0.041(9) 0.003(8) -0.014(7) -0.021(8)
C5C 0.078(12) 0.061(12) 0.069(12) 0.006(9) -0.012(9) -0.026(9)
C6C 0.064(11) 0.057(11) 0.065(11) -0.001(8) -0.021(8) -0.021(8)
C7C 0.070(11) 0.060(11) 0.068(12) 0.004(9) -0.022(9) -0.020(9)
C8C 0.052(10) 0.051(10) 0.041(9) -0.014(8) -0.022(8) -0.007(8)
C9C 0.059(10) 0.063(11) 0.052(10) -0.006(8) -0.022(8) -0.003(8)
C10C 0.065(11) 0.059(11) 0.054(10) -0.017(8) -0.021(8) -0.006(8)
C11C 0.048(9) 0.043(9) 0.026(9) -0.004(7) -0.015(7) -0.007(7)
C12C 0.051(10) 0.057(10) 0.036(9) -0.006(8) -0.015(8) -0.010(8)
C13C 0.050(10) 0.053(10) 0.043(10) -0.006(8) -0.010(8) -0.009(8)
C14C 0.045(9) 0.044(10) 0.050(10) 0.002(8) -0.005(8) -0.015(8)
C15C 0.053(10) 0.050(10) 0.049(10) -0.001(8) -0.016(8) -0.013(8)
C16C 0.045(9) 0.039(9) 0.040(9) -0.004(7) -0.002(7) -0.013(7)
C17C 0.050(9) 0.043(9) 0.041(9) 0.002(7) 0.000(7) -0.013(7)
Pt1D 0.1344(12) 0.0390(7) 0.0249(6) -0.0064(5) 0.0125(6) -0.0441(7)
Si1D 0.136(9) 0.048(5) 0.030(4) -0.008(4) 0.006(5) -0.049(6)
P1D 0.181(9) 0.071(6) 0.054(5) 0.007(5) 0.000(6) 0.026(6)
N1D 0.15(3) 0.038(14) 0.028(13) -0.010(11) 0.009(14) -0.036(16)
C1D 0.060(10) 0.058(10) 0.052(10) -0.002(8) -0.007(8) -0.021(8)
C2D 0.072(11) 0.070(11) 0.065(11) -0.004(8) -0.011(8) -0.029(8)
C5D 0.071(11) 0.072(12) 0.071(12) -0.008(9) -0.018(9) -0.024(9)
C6D 0.19(3) 0.19(3) 0.19(3) -0.006(10) -0.030(11) -0.045(12)
C8D 0.149(18) 0.150(19) 0.154(19) -0.008(10) -0.031(10) -0.039(10)
C9D 0.162(19) 0.162(19) 0.163(19) -0.004(10) -0.029(10) -0.045(10)
C10D 0.17(2) 0.17(2) 0.17(2) -0.006(10) -0.030(10) -0.043(10)
C11D 0.096(14) 0.099(14) 0.103(14) 0.003(9) -0.026(9) -0.025(9)
C12D 0.126(17) 0.129(17) 0.133(17) -0.005(10) -0.023(10) -0.034(10)
C13D 0.147(19) 0.151(19) 0.152(19) -0.001(10) -0.024(10) -0.037(10)
C14D 0.115(14) 0.105(14) 0.102(14) -0.007(9) -0.021(9) -0.029(9)
C15D 0.108(14) 0.103(14) 0.099(14) 0.001(9) -0.010(9) -0.025(9)
C16D 0.129(15) 0.129(15) 0.129(16) -0.006(9) -0.026(9) -0.031(9)
C17D 0.110(13) 0.107(13) 0.105(13) -0.002(9) -0.017(9) -0.029(9)

loop_
_atom_type_symbol
_atom_type_description
_atom_type_scat_dispersion_real
_atom_type_scat_dispersion_imag
_atom_type_scat_source
C C 0.0033 0.0016 'International Tables Vol C Tables 4.2.6.8 and 6.1.1.4'
H H 0.0000 0.0000 'International Tables Vol C Tables 4.2.6.8 and 6.1.1.4'
N N 0.0061 0.0033 'International Tables Vol C Tables 4.2.6.8 and 6.1.1.4'
Si Si 0.0817 0.0704 'International Tables Vol C Tables 4.2.6.8 and 6.1.1.4'
P P 0.1023 0.0942 'International Tables Vol C Tables 4.2.6.8 and 6.1.1.4'
Pt Pt -1.7033 8.3905 'International Tables Vol C Tables 4.2.6.8 and 6.1.1.4'

loop_
_geom_angle_atom_site_label_1
_geom_angle_atom_site_label_2
_geom_angle_atom_site_label_3
_geom_angle
_geom_angle_site_symmetry_3
C1 Pt1 P1 174.0(6) .
C1 Pt1 N1 90.2(7) .
P1 Pt1 N1 84.2(4) .
C1 Pt1 Si1 84.3(6) .
P1 Pt1 Si1 101.2(2) .
N1 Pt1 Si1 174.5(4) .
C4 Pt2 P2 174.6(6) .
C4 Pt2 N2 91.1(8) .
P2 Pt2 N2 83.7(5) .
C4 Pt2 Si2 84.2(6) .
P2 Pt2 Si2 101.0(2) .
N2 Pt2 Si2 174.9(5) .
C7 Si1 C6 104.6(7) .
C7 Si1 C5 103.3(7) .
C6 Si1 C5 102.7(7) .
C7 Si1 Pt1 117.6(7) .
C6 Si1 Pt1 113.5(6) .
C5 Si1 Pt1 113.5(6) .
C18 Si2 C20 104.0(7) .
C18 Si2 C19 104.5(7) .
C20 Si2 C19 103.0(7) .
C18 Si2 Pt2 114.0(6) .
C20 Si2 Pt2 116.4(6) .
C19 Si2 Pt2 113.5(6) .
C16 P1 C8 105.8(12) .
C16 P1 C11 103.4(11) .
C8 P1 C11 104.3(11) .
C16 P1 Pt1 102.0(7) .
C8 P1 Pt1 121.3(9) .
C11 P1 Pt1 117.9(7) .
C21 P2 C30 116(2) .
C21 P2 C24 100.6(17) .
C30 P2 C24 101.0(19) .
C21 P2 Pt2 119.8(13) .
C30 P2 Pt2 102.6(14) .
C24 P2 Pt2 115.6(13) .
C15 N1 C14 108.8(16) .
C15 N1 C17 112.0(17) .
C14 N1 C17 107.7(17) .
C15 N1 Pt1 106.6(12) .
C14 N1 Pt1 111.6(12) .
C17 N1 Pt1 110.2(13) .
C27 N2 C29 108(2) .
C27 N2 C28 108(2) .
C29 N2 C28 111(2) .
C27 N2 Pt2 107.5(16) .
C29 N2 Pt2 110.5(16) .
C28 N2 Pt2 111.1(17) .
C2 C1 Pt1 175(2) .
C1 C2 C3 179(2) .
C4 C3 C2 177(2) .
C3 C4 Pt2 175.9(19) .
C9 C8 C10 107(3) .
C9 C8 P1 118(3) .
C10 C8 P1 112(2) .
C12 C11 C13 113(2) .
C12 C11 P1 113.7(16) .
C13 C11 P1 108.9(15) .
C17 C16 P1 112.4(17) .
C16 C17 N1 110.8(19) .
C22 C21 C23 106(3) .
C22 C21 P2 114(3) .
C23 C21 P2 120(3) .
C25 C24 C26 110(4) .
C25 C24 P2 121(4) .
C26 C24 P2 106(3) .
C30 C29 N2 119(3) .
C29 C30 P2 113(3) .
C1B Pt1B P1B 169.8(7) .
C1B Pt1B N1B 88.9(8) .
P1B Pt1B N1B 83.4(6) .
C1B Pt1B Si1B 86.3(7) .
P1B Pt1B Si1B 101.7(3) .
N1B Pt1B Si1B 174.3(6) .
C4B Pt2B P2B 172.4(7) .
C4B Pt2B Si2B 86.6(6) .
P2B Pt2B Si2B 99.5(2) .
C4B Pt2B N2B 90.9(8) .
P2B Pt2B N2B 83.3(5) .
Si2B Pt2B N2B 174.8(6) .
C5B Si1B C6B 106.3(9) .
C5B Si1B C7BX 53.0(17) .
C6B Si1B C7BX 117.3(16) .
C5B Si1B C6BX 126.6(17) .
C6B Si1B C6BX 35.0(16) .
C7BX Si1B C6BX 104.4(10) .
C5B Si1B C7B 102.6(8) .
C6B Si1B C7B 102.2(8) .
C7BX Si1B C7B 49.9(16) .
C6BX Si1B C7B 70.3(16) .
C5B Si1B C5BX 52.3(17) .
C6B Si1B C5BX 66.9(17) .
C7BX Si1B C5BX 101.6(10) .
C6BX Si1B C5BX 101.1(10) .
C7B Si1B C5BX 142.6(17) .
C5B Si1B Pt1B 115.5(8) .
C6B Si1B Pt1B 116.2(8) .
C7BX Si1B Pt1B 126.2(14) .
C6BX Si1B Pt1B 115.8(14) .
C7B Si1B Pt1B 112.5(8) .
C5BX Si1B Pt1B 104.0(15) .
C19B Si2B C20B 104.5(8) .
C19B Si2B C18B 103.4(8) .
C20B Si2B C18B 101.3(8) .
C19B Si2B Pt2B 116.7(8) .
C20B Si2B Pt2B 114.4(8) .
C18B Si2B Pt2B 114.7(8) .
C16B P1B C8B 99.5(19) .
C16B P1B C11B 101(2) .
C8B P1B C11B 101(2) .
C16B P1B Pt1B 103.8(14) .
C8B P1B Pt1B 118.2(11) .
C11B P1B Pt1B 128.0(18) .
C21B P2B C24B 105.7(12) .
C21B P2B C29B 102.9(13) .
C24B P2B C29B 102.5(12) .
C21B P2B Pt2B 118.0(10) .
C24B P2B Pt2B 122.4(8) .
C29B P2B Pt2B 102.3(9) .
C15B N1B C14B 110(3) .
C15B N1B C17B 106(3) .
C14B N1B C17B 103(3) .
C15B N1B Pt1B 113(2) .
C14B N1B Pt1B 111.9(19) .
C17B N1B Pt1B 112(2) .
C28B N2B C30B 117(2) .
C28B N2B C27B 105(2) .
C30B N2B C27B 105(2) .
C28B N2B Pt2B 111.4(19) .
C30B N2B Pt2B 109.1(17) .
C27B N2B Pt2B 108.7(16) .
C2B C1B Pt1B 175(2) .
C1B C2B C3B 177(2) .
C4B C3B C2B 176(2) .
C3B C4B Pt2B 172(2) .
C5BX C5B Si1B 65.7(11) .
C5BX C5B C7BX 123.8(16) .
Si1B C5B C7BX 63.8(10) .
C6BX C6B Si1B 73.6(12) .
C7BX C7B Si1B 63.6(10) .
C5B C5BX Si1B 62.0(9) .
C6B C6BX Si1B 71.4(11) .
C7B C7BX Si1B 66.5(10) .
C7B C7BX C5B 129.3(12) .
Si1B C7BX C5B 63.2(10) .
C9B C8B C10B 103(3) .
C9B C8B P1B 110(2) .
C10B C8B P1B 127(3) .
C12B C11B C13B 120(5) .
C12B C11B P1B 112(4) .
C13B C11B P1B 106(4) .
C17B C16B P1B 113(3) .
C16B C17B N1B 114(3) .
C23B C21B C22B 114(3) .
C23B C21B P2B 118(3) .
C22B C21B P2B 109(2) .
C25B C24B C26B 116(3) .
C25B C24B P2B 110.0(18) .
C26B C24B P2B 104(2) .
C30B C29B P2B 110.1(19) .
N2B C30B C29B 110(2) .
C1C Pt1C P1C 171.5(8) .
C1C Pt1C N1C 89.3(9) .
P1C Pt1C N1C 83.9(5) .
C1C Pt1C Si1C 87.3(8) .
P1C Pt1C Si1C 99.9(3) .
N1C Pt1C Si1C 174.1(5) .
C7C Si1C C5C 105.6(8) .
C7C Si1C C6C 104.2(8) .
C5C Si1C C6C 101.9(7) .
C7C Si1C Pt1C 117.3(7) .
C5C Si1C Pt1C 114.8(7) .
C6C Si1C Pt1C 111.5(6) .
C8C P1C C16C 100.6(12) .
C8C P1C C11C 104.4(11) .
C16C P1C C11C 104.2(12) .
C8C P1C Pt1C 124.5(9) .
C16C P1C Pt1C 102.6(8) .
C11C P1C Pt1C 117.4(8) .
C15C N1C C17C 108(2) .
C15C N1C C14C 109.3(19) .
C17C N1C C14C 110(2) .
C15C N1C Pt1C 111.2(15) .
C17C N1C Pt1C 110.4(14) .
C14C N1C Pt1C 107.3(14) .
C2C C1C Pt1C 172(2) .
C1C C2C C2C 179(4) 2_765
C9C C8C C10C 107(2) .
C9C C8C P1C 112.8(19) .
C10C C8C P1C 110.4(19) .
C13C C11C C12C 115(2) .
C13C C11C P1C 110.6(17) .
C12C C11C P1C 109.4(17) .
C17C C16C P1C 109.6(17) .
N1C C17C C16C 113(2) .
C1D Pt1D P1D 174.3(9) .
C1D Pt1D Si1D 83.8(9) .
P1D Pt1D Si1D 101.8(4) .
C1D Pt1D N1D 91.4(11) .
P1D Pt1D N1D 82.9(8) .
Si1D Pt1D N1D 175.2(8) .
C6D Si1D C5D 103.7(8) .
C6D Si1D C7D 103.5(8) .
C5D Si1D C7D 103.7(9) .
C6D Si1D Pt1D 115.5(8) .
C5D Si1D Pt1D 114.7(7) .
C7D Si1D Pt1D 114.3(8) .
C8D P1D C16D 85(2) .
C8D P1D Pt1D 112.4(10) .
C16D P1D Pt1D 107.5(14) .
C8D P1D C11D 108.5(19) .
C16D P1D C11D 132.8(18) .
Pt1D P1D C11D 108.0(9) .
C14D N1D C15D 108(3) .
C14D N1D C17D 112(3) .
C15D N1D C17D 111(3) .
C14D N1D Pt1D 108(2) .
C15D N1D Pt1D 108(2) .
C17D N1D Pt1D 110(2) .
C2D C1D Pt1D 174(3) .
C1D C2D C2D 177(5) 2_856
C10D C8D C9D 102(5) .
C10D C8D P1D 120(3) .
C9D C8D P1D 118(3) .
C13D C11D C12D 111(4) .
C13D C11D P1D 106(2) .
C12D C11D P1D 107(2) .
C17D C16D P1D 90(3) .
N1D C17D C16D 124(4) .

loop_
_geom_bond_atom_site_label_1
_geom_bond_atom_site_label_2
_geom_bond_distance
_geom_bond_site_symmetry_2
Pt1 C1 1.98(2) .
Pt1 P1 2.214(5) .
Pt1 N1 2.290(15) .
Pt1 Si1 2.314(6) .
Pt2 C4 1.977(18) .
Pt2 P2 2.270(6) .
Pt2 N2 2.284(18) .
Pt2 Si2 2.309(6) .
Si1 C7 1.864(13) .
Si1 C6 1.896(13) .
Si1 C5 1.905(13) .
Si2 C18 1.881(12) .
Si2 C20 1.886(13) .
Si2 C19 1.898(12) .
P1 C16 1.82(2) .
P1 C8 1.86(2) .
P1 C11 1.88(2) .
P2 C21 1.78(4) .
P2 C30 1.81(4) .
P2 C24 1.95(4) .
N1 C15 1.46(3) .
N1 C14 1.49(3) .
N1 C17 1.50(3) .
N2 C27 1.47(3) .
N2 C29 1.49(3) .
N2 C28 1.49(4) .
C1 C2 1.24(3) .
C2 C3 1.39(3) .
C3 C4 1.22(3) .
C8 C9 1.30(5) .
C8 C10 1.62(5) .
C11 C12 1.51(3) .
C11 C13 1.54(3) .
C16 C17 1.47(3) .
C21 C22 1.44(5) .
C21 C23 1.52(5) .
C24 C25 1.40(6) .
C24 C26 1.56(6) .
C29 C30 1.42(5) .
Pt1B C1B 1.98(2) .
Pt1B P1B 2.262(7) .
Pt1B N1B 2.27(2) .
Pt1B Si1B 2.315(7) .
Pt2B C4B 1.98(2) .
Pt2B P2B 2.286(6) .
Pt2B Si2B 2.304(6) .
Pt2B N2B 2.30(2) .
Si1B C5B 1.871(14) .
Si1B C6B 1.868(14) .
Si1B C7BX 1.882(16) .
Si1B C6BX 1.891(16) .
Si1B C7B 1.928(14) .
Si1B C5BX 1.932(16) .
Si2B C19B 1.869(14) .
Si2B C20B 1.900(14) .
Si2B C18B 1.911(14) .
P1B C16B 1.84(4) .
P1B C8B 1.84(4) .
P1B C11B 1.88(5) .
P2B C21B 1.85(3) .
P2B C24B 1.85(3) .
P2B C29B 1.86(3) .
N1B C15B 1.41(4) .
N1B C14B 1.48(4) .
N1B C17B 1.53(4) .
N2B C28B 1.39(4) .
N2B C30B 1.48(3) .
N2B C27B 1.57(4) .
C1B C2B 1.25(3) .
C2B C3B 1.38(3) .
C3B C4B 1.22(3) .
C5B C5BX 1.68(5) .
C5B C7BX 1.67(5) .
C6B C6BX 1.13(5) .
C7B C7BX 1.61(5) .
C8B C9B 1.54(5) .
C8B C10B 1.68(5) .
C11B C12B 1.37(6) .
C11B C13B 1.50(6) .
C16B C17B 1.45(5) .
C21B C23B 1.36(5) .
C21B C22B 1.56(4) .
C24B C25B 1.45(4) .
C24B C26B 1.46(5) .
C29B C30B 1.52(4) .
Pt1C C1C 1.96(3) .
Pt1C P1C 2.280(7) .
Pt1C N1C 2.311(18) .
Pt1C Si1C 2.329(7) .
Si1C C7C 1.853(13) .
Si1C C5C 1.889(13) .
Si1C C6C 1.921(13) .
P1C C8C 1.85(2) .
P1C C16C 1.85(3) .
P1C C11C 1.86(2) .
N1C C15C 1.42(3) .
N1C C17C 1.46(3) .
N1C C14C 1.45(3) .
C1C C2C 1.22(4) .
C2C C2C 1.45(5) 2_765
C8C C9C 1.51(3) .
C8C C10C 1.61(4) .
C11C C13C 1.53(4) .
C11C C12C 1.54(3) .
C16C C17C 1.53(3) .
Pt1D C1D 1.98(3) .
Pt1D P1D 2.196(12) .
Pt1D Si1D 2.315(8) .
Pt1D N1D 2.32(2) .
Si1D C6D 1.885(14) .
Si1D C5D 1.886(13) .
Si1D C7D 1.892(14) .
P1D C8D 2.00(5) .
P1D C16D 2.19(5) .
P1D C11D 2.25(4) .
N1D C14D 1.44(5) .
N1D C15D 1.48(5) .
N1D C17D 1.53(5) .
C1D C2D 1.19(4) .
C2D C2D 1.46(7) 2_856
C8D C10D 1.52(3) .
C8D C9D 1.53(3) .
C11D C13D 1.53(3) .
C11D C12D 1.53(3) .
C16D C17D 1.57(6) .
